data_4312568
loop_
_publ_author_name
'David V. Partyka'
'Richard J. Staples'
'R. H. Holm'

_publ_section_title
;
 Nucleophilic Reactivity and Oxo/Sulfido Substitution Reactions of MVIO3
 Groups (M = Mo, W)
;
_journal_name_full 'Inorganic Chemistry'
_journal_page_first 7877
_journal_page_last 7886
_journal_paper_doi 10.1021/ic030185l
_journal_volume 42
_journal_year 2003
_chemical_formula_sum 'C15 H33 N3 O S2 W'
_chemical_formula_weight 519.41
_chemical_name_systematic
;
  ?
;
_space_group_IT_number 62
_symmetry_cell_setting orthorhombic
_symmetry_space_group_name_Hall '-P 2ac 2n'
_symmetry_space_group_name_H-M 'P n m a'
_atom_sites_solution_hydrogens geom
_atom_sites_solution_primary direct
_atom_sites_solution_secondary difmap
_audit_creation_method SHELXL-97
_cell_angle_alpha 90.00
_cell_angle_beta 90.00
_cell_angle_gamma 90.00
_cell_formula_units_Z 4
_cell_length_a 12.644(3)
_cell_length_b 16.067(3)
_cell_length_c 9.906(2)
_cell_measurement_temperature 293(2)
_cell_volume 2012.4(7)
_computing_structure_refinement 'SHELXL-97 (Sheldrick, 1997)'
_computing_structure_solution 'SHELXS-97 (Sheldrick, 1990)'
_diffrn_ambient_temperature 293(2)
_diffrn_measured_fraction_theta_full 0.995
_diffrn_measured_fraction_theta_max 0.995
_diffrn_radiation_monochromator graphite
_diffrn_radiation_source 'fine-focus sealed tube'
_diffrn_radiation_type MoK\a
_diffrn_radiation_wavelength 0.71073
_diffrn_reflns_av_R_equivalents 0.0374
_diffrn_reflns_av_sigmaI/netI 0.0218
_diffrn_reflns_limit_h_max 16
_diffrn_reflns_limit_h_min -16
_diffrn_reflns_limit_k_max 13
_diffrn_reflns_limit_k_min -21
_diffrn_reflns_limit_l_max 13
_diffrn_reflns_limit_l_min -13
_diffrn_reflns_number 12976
_diffrn_reflns_theta_full 28.27
_diffrn_reflns_theta_max 28.27
_diffrn_reflns_theta_min 2.42
_exptl_absorpt_coefficient_mu 5.952
_exptl_crystal_density_diffrn 1.714
_exptl_crystal_density_method 'not measured'
_exptl_crystal_F_000 1032
_refine_diff_density_max 1.863
_refine_diff_density_min -1.477
_refine_diff_density_rms 0.135
_refine_ls_extinction_method none
_refine_ls_goodness_of_fit_ref 1.274
_refine_ls_hydrogen_treatment mixed
_refine_ls_matrix_type full
_refine_ls_number_parameters 114
_refine_ls_number_reflns 2565
_refine_ls_number_restraints 0
_refine_ls_restrained_S_all 1.274
_refine_ls_R_factor_all 0.0398
_refine_ls_R_factor_gt 0.0363
_refine_ls_shift/su_max 0.000
_refine_ls_shift/su_mean 0.000
_refine_ls_structure_factor_coef Fsqd
_refine_ls_weighting_details 'calc w=1/[\s^2^(Fo^2^)+(0.0246P)^2^+7.3772P] where P=(Fo^2^+2Fc^2^)/3'
_refine_ls_weighting_scheme calc
_refine_ls_wR_factor_gt 0.0767
_refine_ls_wR_factor_ref 0.0779
_reflns_number_gt 2422
_reflns_number_total 2565
_reflns_threshold_expression >2sigma(I)
_cod_data_source_file ic030185l_13.cif
_cod_data_source_block Compound20
_cod_original_cell_volume 2012.5(7)
_cod_database_code 4312568

loop_
_symmetry_equiv_pos_as_xyz
'x, y, z'
'-x+1/2, -y, z+1/2'
'-x, y+1/2, -z'
'x+1/2, -y+1/2, -z+1/2'
'-x, -y, -z'
'x-1/2, y, -z-1/2'
'x, -y-1/2, z'
'-x-1/2, y-1/2, z-1/2'

loop_
_atom_site_label
_atom_site_type_symbol
_atom_site_fract_x
_atom_site_fract_y
_atom_site_fract_z
_atom_site_U_iso_or_equiv
_atom_site_adp_type
_atom_site_occupancy
_atom_site_symmetry_multiplicity
_atom_site_calc_flag
_atom_site_refinement_flags
_atom_site_disorder_assembly
_atom_site_disorder_group
W1 W 0.26937(2) 0.7500 0.56652(2) 0.02280(9) Uani 1 2 d S . .
S2 S 0.31418(11) 0.64180(9) 0.44757(13) 0.0368(3) Uani 1 1 d . . .
O1 O 0.3509(4) 0.7500 0.7078(5) 0.0325(11) Uani 1 2 d S . .
N3 N 0.1360(3) 0.6771(2) 0.6918(4) 0.0251(8) Uani 1 1 d . . .
N1 N 0.0846(4) 0.7500 0.5000(5) 0.0227(11) Uani 1 2 d S . .
C9 C 0.0583(4) 0.6759(3) 0.5806(5) 0.0290(10) Uani 1 1 d . . .
H9A H 0.0653 0.6256 0.5271 0.035 Uiso 1 1 calc R . .
H9B H -0.0133 0.6793 0.6152 0.035 Uiso 1 1 calc R . .
C2 C 0.0308(6) 0.7500 0.3602(7) 0.0358(16) Uani 1 2 d S . .
C8 C 0.1124(6) 0.7500 0.7784(6) 0.0278(14) Uani 1 2 d S . .
H8A H 0.1567 0.7500 0.8583 0.033 Uiso 1 2 calc SR . .
H8B H 0.0388 0.7500 0.8060 0.033 Uiso 1 2 calc SR . .
C12 C 0.1438(4) 0.5953(3) 0.7699(5) 0.0331(11) Uani 1 1 d . . .
C1 C 0.0659(7) 0.6738(5) 0.2813(6) 0.079(3) Uani 1 1 d . . .
H1A H 0.0392 0.6771 0.1908 0.118 Uiso 1 1 calc R . .
H1B H 0.0388 0.6246 0.3241 0.118 Uiso 1 1 calc R . .
H1C H 0.1417 0.6715 0.2793 0.118 Uiso 1 1 calc R . .
C11 C 0.2393(7) 0.5992(5) 0.8615(10) 0.087(3) Uani 1 1 d . . .
H11A H 0.2271 0.6393 0.9317 0.130 Uiso 1 1 calc R . .
H11B H 0.3003 0.6154 0.8099 0.130 Uiso 1 1 calc R . .
H11C H 0.2513 0.5455 0.9009 0.130 Uiso 1 1 calc R . .
C13 C -0.0872(6) 0.7500 0.3754(9) 0.054(2) Uani 1 2 d S . .
H13A H -0.1195 0.7584 0.2887 0.081 Uiso 0.50 1 calc PR . .
H13B H -0.1079 0.7941 0.4352 0.081 Uiso 0.50 1 calc PR . .
H13C H -0.1098 0.6976 0.4119 0.081 Uiso 0.50 1 calc PR . .
C14 C 0.0455(6) 0.5806(5) 0.8524(9) 0.076(3) Uani 1 1 d . . .
H14A H 0.0378 0.6245 0.9174 0.113 Uiso 1 1 calc R . .
H14B H 0.0512 0.5282 0.8984 0.113 Uiso 1 1 calc R . .
H14C H -0.0150 0.5797 0.7940 0.113 Uiso 1 1 calc R . .
C10 C 0.1584(9) 0.5237(4) 0.6731(7) 0.090(3) Uani 1 1 d . . .
H10A H 0.1708 0.4735 0.7230 0.135 Uiso 1 1 calc R . .
H10B H 0.2178 0.5347 0.6155 0.135 Uiso 1 1 calc R . .
H10C H 0.0958 0.5174 0.6191 0.135 Uiso 1 1 calc R . .

loop_
_atom_site_aniso_label
_atom_site_aniso_U_11
_atom_site_aniso_U_22
_atom_site_aniso_U_33
_atom_site_aniso_U_23
_atom_site_aniso_U_13
_atom_site_aniso_U_12
W1 0.02074(13) 0.02744(14) 0.02021(13) 0.000 0.00184(10) 0.000
S2 0.0355(7) 0.0380(7) 0.0368(6) -0.0071(5) 0.0056(5) 0.0035(5)
O1 0.019(2) 0.047(3) 0.031(2) 0.000 -0.001(2) 0.000
N3 0.0222(17) 0.032(2) 0.0208(17) 0.0028(16) -0.0001(14) 0.0009(15)
N1 0.011(2) 0.037(3) 0.021(2) 0.000 -0.0063(19) 0.000
C9 0.024(2) 0.037(3) 0.026(2) -0.001(2) -0.0011(18) -0.0027(19)
C2 0.034(4) 0.054(5) 0.020(3) 0.000 -0.009(3) 0.000
C8 0.033(3) 0.034(3) 0.016(3) 0.000 0.005(2) 0.000
C12 0.034(2) 0.033(2) 0.033(2) 0.011(2) 0.005(2) 0.000(2)
C1 0.093(6) 0.106(6) 0.038(3) -0.036(4) -0.030(4) 0.035(5)
C11 0.080(5) 0.065(5) 0.115(7) 0.055(5) -0.049(5) -0.013(4)
C13 0.028(4) 0.100(8) 0.035(4) 0.000 -0.006(3) 0.000
C14 0.058(4) 0.074(5) 0.096(6) 0.056(5) 0.037(4) 0.012(4)
C10 0.190(10) 0.030(3) 0.049(4) 0.012(3) 0.036(5) 0.013(5)

loop_
_atom_type_symbol
_atom_type_description
_atom_type_scat_dispersion_real
_atom_type_scat_dispersion_imag
_atom_type_scat_source
C C 0.0033 0.0016 'International Tables Vol C Tables 4.2.6.8 and 6.1.1.4'
H H 0.0000 0.0000 'International Tables Vol C Tables 4.2.6.8 and 6.1.1.4'
N N 0.0061 0.0033 'International Tables Vol C Tables 4.2.6.8 and 6.1.1.4'
O O 0.0106 0.0060 'International Tables Vol C Tables 4.2.6.8 and 6.1.1.4'
S S 0.1246 0.1234 'International Tables Vol C Tables 4.2.6.8 and 6.1.1.4'
W W -0.8490 6.8722 'International Tables Vol C Tables 4.2.6.8 and 6.1.1.4'

loop_
_geom_angle_atom_site_label_1
_geom_angle_atom_site_label_2
_geom_angle_atom_site_label_3
_geom_angle
_geom_angle_site_symmetry_1
_geom_angle_site_symmetry_3
_geom_angle_publ_flag
O1 W1 S2 106.35(9) . . ?
O1 W1 S2 106.35(9) . 7_575 ?
S2 W1 S2 106.11(8) . 7_575 ?
O1 W1 N3 90.03(16) . 7_575 ?
S2 W1 N3 148.59(10) . 7_575 ?
S2 W1 N3 94.20(10) 7_575 7_575 ?
O1 W1 N3 90.03(16) . . ?
S2 W1 N3 94.20(10) . . ?
S2 W1 N3 148.59(10) 7_575 . ?
N3 W1 N3 58.44(18) 7_575 . ?
O1 W1 N1 142.1(2) . . ?
S2 W1 N1 95.95(8) . . ?
S2 W1 N1 95.95(8) 7_575 . ?
N3 W1 N1 57.59(13) 7_575 . ?
N3 W1 N1 57.59(13) . . ?
C9 N3 C8 108.0(4) . . ?
C9 N3 C12 114.2(4) . . ?
C8 N3 C12 113.6(3) . . ?
C9 N3 W1 95.1(2) . . ?
C8 N3 W1 93.2(3) . . ?
C12 N3 W1 129.5(3) . . ?
C9 N1 C9 108.0(5) 7_575 . ?
C9 N1 C2 112.8(3) 7_575 . ?
C9 N1 C2 112.8(3) . . ?
C9 N1 W1 94.0(3) 7_575 . ?
C9 N1 W1 94.0(3) . . ?
C2 N1 W1 131.9(4) . . ?
N1 C9 N3 104.1(4) . . ?
C13 C2 C1 110.0(5) . 7_575 ?
C13 C2 C1 110.0(5) . . ?
C1 C2 C1 107.5(8) 7_575 . ?
C13 C2 N1 110.4(6) . . ?
C1 C2 N1 109.5(4) 7_575 . ?
C1 C2 N1 109.5(4) . . ?
N3 C8 N3 104.4(5) . 7_575 ?
C14 C12 C10 109.0(6) . . ?
C14 C12 C11 109.9(6) . . ?
C10 C12 C11 108.4(7) . . ?
C14 C12 N3 110.9(4) . . ?
C10 C12 N3 110.0(4) . . ?
C11 C12 N3 108.6(4) . . ?

loop_
_geom_bond_atom_site_label_1
_geom_bond_atom_site_label_2
_geom_bond_distance
_geom_bond_site_symmetry_2
_geom_bond_publ_flag
W1 O1 1.738(5) . ?
W1 S2 2.1753(13) . ?
W1 S2 2.1753(13) 7_575 ?
W1 N3 2.399(4) 7_575 ?
W1 N3 2.399(4) . ?
W1 N1 2.428(5) . ?
N3 C9 1.477(6) . ?
N3 C8 1.482(5) . ?
N3 C12 1.528(6) . ?
N1 C9 1.472(6) 7_575 ?
N1 C9 1.472(6) . ?
N1 C2 1.542(8) . ?
C2 C13 1.500(11) . ?
C2 C1 1.519(8) 7_575 ?
C2 C1 1.519(8) . ?
C8 N3 1.482(5) 7_575 ?
C12 C14 1.506(8) . ?
C12 C10 1.509(8) . ?
C12 C11 1.512(9) . ?
